data_7042953
loop_
_publ_author_name
'Kaufmann, Sebastian'
'Sch\"afer, Sebastian'
'Gamer, Michael T.'
'Roesky, Peter W.'

_publ_section_title
;
 Reactivity studies of silylene [PhC(NtBu)2](C5Me5)Si - reactions with
 [M(COD)Cl]2 (M = Rh(i), Ir(i)), S, Se, Te, and BH3.
;
_journal_name_full 'Dalton transactions (Cambridge, England : 2003)'
_journal_paper_doi 10.1039/c7dt00483d
_journal_year 2017
_chemical_formula_moiety 'C33 H50 Cl Ir N2 Si'
_chemical_formula_sum 'C33 H50 Cl Ir N2 Si'
_chemical_formula_weight 730.49
_space_group_crystal_system monoclinic
_space_group_IT_number 14
_space_group_name_Hall '-P 2yn'
_space_group_name_H-M_alt 'P 1 21/n 1'
_symmetry_space_group_name_Hall '-P 2yn'
_symmetry_space_group_name_H-M 'P 1 21/n 1'
_atom_sites_solution_hydrogens geom
_audit_creation_date 2017-02-03
_audit_creation_method
;
Olex2 1.2
(compiled 2017.01.04 svn.r3372 for OlexSys, GUI svn.r5292)
;
_audit_update_record
;
2017-02-08 deposited with the CCDC.
2017-04-24 downloaded from the CCDC.
;
_cell_angle_alpha 90
_cell_angle_beta 94.076(3)
_cell_angle_gamma 90
_cell_formula_units_Z 4
_cell_length_a 11.9611(5)
_cell_length_b 12.5782(3)
_cell_length_c 21.1334(8)
_cell_measurement_reflns_used 13631
_cell_measurement_temperature 110
_cell_measurement_theta_max 29.94
_cell_measurement_theta_min 1.90
_cell_volume 3171.46(19)
_computing_cell_refinement 'STOE X-AREA, PLATON (A.L.Spek, 2009)'
_computing_data_collection 'STOE X-AREA'
_computing_data_reduction 'STOE X-RED & LANA, PLATON (A.L.Spek, 2009)'
_computing_molecular_graphics 'Diamond 4, Olex2 (Dolomanov et al., 2009)'
_computing_publication_material 'MS Word, Olex2 (Dolomanov et al., 2009)'
_computing_structure_refinement 'SHELXL-2016/6 (Sheldrick, 2015)'
_computing_structure_solution 'SHELXS-2016/6 (Sheldrick, 2015)'
_diffrn_ambient_temperature 110
_diffrn_detector 'Dectris Pilatus 100k'
_diffrn_detector_area_resol_mean 5.81
_diffrn_detector_type STOE
_diffrn_measured_fraction_theta_full 0.996
_diffrn_measured_fraction_theta_max 0.853
_diffrn_measurement_device '4-circle goniometer'
_diffrn_measurement_device_type 'STOE STADIVARI'
_diffrn_radiation_collimation '0.5mm monocapillary'
_diffrn_radiation_monochromator 'plane graphite'
_diffrn_radiation_type MoK\a
_diffrn_radiation_wavelength 0.71073
_diffrn_reflns_av_R_equivalents 0.0239
_diffrn_reflns_av_unetI/netI 0.0407
_diffrn_reflns_Laue_measured_fraction_full 0.996
_diffrn_reflns_Laue_measured_fraction_max 0.853
_diffrn_reflns_limit_h_max 16
_diffrn_reflns_limit_h_min -10
_diffrn_reflns_limit_k_max 9
_diffrn_reflns_limit_k_min -17
_diffrn_reflns_limit_l_max 27
_diffrn_reflns_limit_l_min -29
_diffrn_reflns_number 17593
_diffrn_reflns_point_group_measured_fraction_full 0.996
_diffrn_reflns_point_group_measured_fraction_max 0.853
_diffrn_reflns_theta_full 26.000
_diffrn_reflns_theta_max 29.872
_diffrn_reflns_theta_min 1.885
_diffrn_source 'Mo LFF Sealed Tube'
_diffrn_source_type 'Xenocs Genix3D microfocus'
_exptl_absorpt_coefficient_mu 4.356
_exptl_absorpt_correction_T_max 0.3625
_exptl_absorpt_correction_T_min 0.2663
_exptl_absorpt_correction_type integration
_exptl_absorpt_process_details 'STOE X-RED, X-SHAPE & LANA'
_exptl_crystal_colour orange
_exptl_crystal_colour_primary orange
_exptl_crystal_density_diffrn 1.530
_exptl_crystal_description irregular
_exptl_crystal_F_000 1480
_exptl_crystal_size_max 0.471
_exptl_crystal_size_mid 0.325
_exptl_crystal_size_min 0.223
_refine_diff_density_max 0.954
_refine_diff_density_min -0.900
_refine_diff_density_rms 0.100
_refine_ls_extinction_method none
_refine_ls_goodness_of_fit_ref 0.886
_refine_ls_hydrogen_treatment constr
_refine_ls_matrix_type full
_refine_ls_number_parameters 384
_refine_ls_number_reflns 7813
_refine_ls_number_restraints 0
_refine_ls_restrained_S_all 0.886
_refine_ls_R_factor_all 0.0384
_refine_ls_R_factor_gt 0.0224
_refine_ls_shift/su_max 0.001
_refine_ls_shift/su_mean 0.000
_refine_ls_structure_factor_coef Fsqd
_refine_ls_weighting_details 'w=1/[\s^2^(Fo^2^)+(0.0237P)^2^] where P=(Fo^2^+2Fc^2^)/3'
_refine_ls_weighting_scheme calc
_refine_ls_wR_factor_gt 0.0479
_refine_ls_wR_factor_ref 0.0505
_reflns_Friedel_coverage 0.000
_reflns_number_gt 5539
_reflns_number_total 7813
_reflns_threshold_expression 'I > 2\s(I)'
_cod_data_source_file c7dt00483d2.cif
_cod_data_source_block 5-SebSK07-2
_cod_database_code 7042953
_shelx_shelxl_version_number 2016/6
_shelx_space_group_comment
;
The symmetry employed for this shelxl refinement is uniquely defined
by the following loop, which should always be used as a source of
symmetry information in preference to the above space-group names.
They are only intended as comments.
;
_olex2_refinement_description
;
1. Fixed Uiso
 At 1.2 times of:
  All C(H) groups, All C(H,H) groups
 At 1.5 times of:
  All C(H,H,H) groups
2. Others
 Fixed Sof: C21A(0.6) H21A(0.6) H21B(0.6) H21C(0.6) C19A(0.6) H19A(0.6)
 H19B(0.6) H19C(0.6) C20A(0.6) H20A(0.6) H20B(0.6) H20C(0.6) C19B(0.4)
 H19D(0.4) H19E(0.4) H19F(0.4) C20B(0.4) H20D(0.4) H20E(0.4) H20F(0.4)
 C21B(0.4) H21D(0.4) H21E(0.4) H21F(0.4)
3.a Ternary CH refined with riding coordinates:
 C30(H30), C31(H31), C27(H27), C26(H26)
3.b Secondary CH2 refined with riding coordinates:
 C29(H29A,H29B), C36(H36A,H36B), C28(H28A,H28B), C32(H32A,H32B)
3.c Aromatic/amide H refined with riding coordinates:
 C13(H13), C17(H17), C16(H16), C15(H15), C14(H14)
3.d Idealised Me refined as rotating group:
 C25(H25A,H25B,H25C), C6(H6A,H6B,H6C), C10(H10A,H10B,H10C), C7(H7A,H7B,H7C),
 C24(H24A,H24B,H24C), C8(H8A,H8B,H8C), C9(H9A,H9B,H9C), C23(H23A,H23B,H23C),
 C21A(H21A,H21B,H21C), C19A(H19A,H19B,H19C), C20A(H20A,H20B,H20C), C19B(H19D,
 H19E,H19F), C20B(H20D,H20E,H20F), C21B(H21D,H21E,H21F)
;
_olex2_submission_special_instructions 'No special instructions were received'

loop_
_space_group_symop_operation_xyz
'x, y, z'
'-x+1/2, y+1/2, -z+1/2'
'-x, -y, -z'
'x-1/2, -y-1/2, z-1/2'

loop_
_atom_site_label
_atom_site_type_symbol
_atom_site_fract_x
_atom_site_fract_y
_atom_site_fract_z
_atom_site_U_iso_or_equiv
_atom_site_adp_type
_atom_site_occupancy
_atom_site_site_symmetry_order
_atom_site_calc_flag
_atom_site_refinement_flags_posn
_atom_site_refinement_flags_occupancy
_atom_site_disorder_assembly
_atom_site_disorder_group
Ir Ir 0.04460(2) 0.24705(2) 0.13287(2) 0.01218(3) Uani 1 1 d . . . .
Cl Cl 0.00335(7) 0.08449(5) 0.18241(4) 0.02379(17) Uani 1 1 d . . . .
Si Si 0.23581(7) 0.20522(6) 0.12691(4) 0.01129(15) Uani 1 1 d . . . .
N1 N 0.26878(19) 0.14633(16) 0.04954(10) 0.0113(5) Uani 1 1 d . . . .
C4 C 0.4254(3) 0.22887(19) 0.27658(13) 0.0176(6) Uani 1 1 d . . . .
C25 C 0.3808(3) 0.4298(2) 0.16582(13) 0.0167(6) Uani 1 1 d . . . .
H25A H 0.429289 0.490661 0.177106 0.025 Uiso 1 1 calc GR . . .
H25B H 0.400831 0.370208 0.194307 0.025 Uiso 1 1 calc GR . . .
H25C H 0.302403 0.449548 0.169935 0.025 Uiso 1 1 calc GR . . .
C30 C 0.0651(3) 0.4106(2) 0.11258(14) 0.0182(6) Uani 1 1 d . . . .
H30 H 0.143648 0.437074 0.120725 0.022 Uiso 1 1 calc R . . .
C6 C 0.2927(3) 0.0189(2) 0.20215(14) 0.0167(6) Uani 1 1 d . . . .
H6A H 0.211522 0.016248 0.205901 0.025 Uiso 1 1 calc GR . . .
H6B H 0.331467 -0.010354 0.240698 0.025 Uiso 1 1 calc GR . . .
H6C H 0.311721 -0.023183 0.165394 0.025 Uiso 1 1 calc GR . . .
C5 C 0.3222(3) 0.1970(2) 0.25504(13) 0.0139(6) Uani 1 1 d . . . .
C1 C 0.3298(2) 0.1367(2) 0.19332(13) 0.0122(6) Uani 1 1 d . . . .
C18 C 0.2181(2) 0.0618(2) 0.00714(13) 0.0148(6) Uani 1 1 d . . . .
C10 C 0.2150(3) 0.2146(2) 0.28581(14) 0.0223(7) Uani 1 1 d . . . .
H10A H 0.231574 0.238614 0.329573 0.033 Uiso 1 1 calc GR . . .
H10B H 0.172632 0.147857 0.285858 0.033 Uiso 1 1 calc GR . . .
H10C H 0.170374 0.268725 0.262154 0.033 Uiso 1 1 calc GR . . .
C7 C 0.5075(3) 0.0818(2) 0.13266(14) 0.0210(7) Uani 1 1 d . . . .
H7A H 0.492538 0.005484 0.135919 0.031 Uiso 1 1 calc GR . . .
H7B H 0.588551 0.094187 0.136783 0.031 Uiso 1 1 calc GR . . .
H7C H 0.476612 0.108051 0.091382 0.031 Uiso 1 1 calc GR . . .
C31 C 0.0465(3) 0.3515(2) 0.05564(14) 0.0183(6) Uani 1 1 d . . . .
H31 H 0.114719 0.344401 0.031193 0.022 Uiso 1 1 calc R . . .
C3 C 0.5072(3) 0.1936(2) 0.23283(14) 0.0175(6) Uani 1 1 d . . . .
C29 C -0.0246(3) 0.4839(2) 0.13848(16) 0.0250(7) Uani 1 1 d . . . .
H29A H 0.012705 0.545964 0.159605 0.030 Uiso 1 1 calc R . . .
H29B H -0.074672 0.510476 0.102637 0.030 Uiso 1 1 calc R . . .
C2 C 0.4537(2) 0.1393(2) 0.18432(13) 0.0151(6) Uani 1 1 d . . . .
C13 C 0.4687(3) 0.2123(2) -0.04453(14) 0.0204(6) Uani 1 1 d . . . .
H13 H 0.509928 0.167807 -0.014958 0.024 Uiso 1 1 calc R . . .
C22 C 0.3962(2) 0.3968(2) 0.09746(13) 0.0139(6) Uani 1 1 d . . . .
C11 C 0.3237(2) 0.23434(19) 0.03430(12) 0.0117(5) Uani 1 1 d . . . .
C17 C 0.3097(3) 0.3242(2) -0.07172(14) 0.0183(6) Uani 1 1 d . . . .
H17 H 0.241798 0.356517 -0.061053 0.022 Uiso 1 1 calc R . . .
C16 C 0.3499(3) 0.3430(2) -0.13052(14) 0.0229(7) Uani 1 1 d . . . .
H16 H 0.309251 0.388270 -0.159875 0.027 Uiso 1 1 calc R . . .
C36 C -0.1656(3) 0.3346(2) 0.05223(15) 0.0238(7) Uani 1 1 d . . . .
H36A H -0.194118 0.404961 0.064484 0.029 Uiso 1 1 calc R . . .
H36B H -0.225243 0.299068 0.025069 0.029 Uiso 1 1 calc R . . .
C15 C 0.4480(3) 0.2968(3) -0.14692(14) 0.0258(7) Uani 1 1 d . . . .
H15 H 0.474609 0.309437 -0.187545 0.031 Uiso 1 1 calc R . . .
C12 C 0.3681(2) 0.2584(2) -0.02827(12) 0.0149(5) Uani 1 1 d . . . .
C24 C 0.3542(3) 0.4868(2) 0.05309(14) 0.0202(7) Uani 1 1 d . . . .
H24A H 0.273561 0.496893 0.056387 0.030 Uiso 1 1 calc GR . . .
H24B H 0.368238 0.468483 0.009289 0.030 Uiso 1 1 calc GR . . .
H24C H 0.393888 0.552719 0.065194 0.030 Uiso 1 1 calc GR . . .
C8 C 0.6300(3) 0.2167(3) 0.24264(17) 0.0325(8) Uani 1 1 d . . . .
H8A H 0.642750 0.292970 0.237081 0.049 Uiso 1 1 calc GR . . .
H8B H 0.670358 0.176734 0.211634 0.049 Uiso 1 1 calc GR . . .
H8C H 0.657151 0.195475 0.285630 0.049 Uiso 1 1 calc GR . . .
C9 C 0.4582(3) 0.2898(2) 0.33641(15) 0.0274(8) Uani 1 1 d . . . .
H9A H 0.491182 0.358126 0.325464 0.041 Uiso 1 1 calc GR . . .
H9B H 0.513067 0.248611 0.362856 0.041 Uiso 1 1 calc GR . . .
H9C H 0.391559 0.302410 0.359816 0.041 Uiso 1 1 calc GR . . .
C14 C 0.5083(3) 0.2310(2) -0.10345(15) 0.0264(7) Uani 1 1 d . . . .
H14 H 0.576459 0.199331 -0.114335 0.032 Uiso 1 1 calc R . . .
C27 C -0.1096(2) 0.3100(2) 0.17098(15) 0.0187(6) Uani 1 1 d . . . .
H27 H -0.136827 0.267359 0.206737 0.022 Uiso 1 1 calc R . . .
C26 C -0.1396(3) 0.2687(2) 0.11130(14) 0.0196(6) Uani 1 1 d . . . .
H26 H -0.183500 0.201088 0.112171 0.023 Uiso 1 1 calc R . . .
C23 C 0.5191(2) 0.3752(2) 0.09021(14) 0.0182(6) Uani 1 1 d . . . .
H23A H 0.563461 0.437340 0.104427 0.027 Uiso 1 1 calc GR . . .
H23B H 0.530540 0.360784 0.045546 0.027 Uiso 1 1 calc GR . . .
H23C H 0.543009 0.313321 0.115954 0.027 Uiso 1 1 calc GR . . .
C28 C -0.0945(3) 0.4267(2) 0.18553(16) 0.0270(7) Uani 1 1 d . . . .
H28A H -0.057768 0.434751 0.228737 0.032 Uiso 1 1 calc R . . .
H28B H -0.169144 0.460870 0.185081 0.032 Uiso 1 1 calc R . . .
C32 C -0.0624(3) 0.3501(3) 0.01432(15) 0.0240(7) Uani 1 1 d . . . .
H32A H -0.059518 0.291948 -0.017097 0.029 Uiso 1 1 calc R . . .
H32B H -0.070071 0.417963 -0.009304 0.029 Uiso 1 1 calc R . . .
N2 N 0.3277(2) 0.29739(17) 0.08563(11) 0.0123(5) Uani 1 1 d . . . .
C21A C 0.1874(5) -0.0296(4) 0.0482(3) 0.0204(13) Uani 0.6 1 d . P A 1
H21A H 0.255808 -0.061796 0.068024 0.031 Uiso 0.6 1 calc GR P A 1
H21B H 0.145808 -0.082790 0.022105 0.031 Uiso 0.6 1 calc GR P A 1
H21C H 0.140658 -0.003801 0.081191 0.031 Uiso 0.6 1 calc GR P A 1
C19A C 0.2949(5) 0.0237(4) -0.0420(3) 0.0276(13) Uani 0.6 1 d . P A 1
H19A H 0.302778 0.079687 -0.073592 0.041 Uiso 0.6 1 calc GR P A 1
H19B H 0.262998 -0.040051 -0.062900 0.041 Uiso 0.6 1 calc GR P A 1
H19C H 0.368623 0.006817 -0.021229 0.041 Uiso 0.6 1 calc GR P A 1
C20A C 0.1106(5) 0.1094(5) -0.0265(3) 0.0252(13) Uani 0.6 1 d . P A 1
H20A H 0.059837 0.132039 0.005371 0.038 Uiso 0.6 1 calc GR P A 1
H20B H 0.073522 0.055654 -0.054142 0.038 Uiso 0.6 1 calc GR P A 1
H20C H 0.130375 0.170890 -0.051906 0.038 Uiso 0.6 1 calc GR P A 1
C19B C 0.3152(8) -0.0202(6) -0.0033(5) 0.030(2) Uani 0.4 1 d . P A 2
H19D H 0.372252 0.013960 -0.027493 0.046 Uiso 0.4 1 calc GR P A 2
H19E H 0.284326 -0.081867 -0.026859 0.046 Uiso 0.4 1 calc GR P A 2
H19F H 0.349265 -0.043373 0.037926 0.046 Uiso 0.4 1 calc GR P A 2
C20B C 0.1631(9) 0.0992(7) -0.0532(4) 0.027(2) Uani 0.4 1 d . P A 2
H20D H 0.108765 0.154842 -0.044810 0.041 Uiso 0.4 1 calc GR P A 2
H20E H 0.124333 0.039665 -0.075132 0.041 Uiso 0.4 1 calc GR P A 2
H20F H 0.219636 0.128030 -0.079870 0.041 Uiso 0.4 1 calc GR P A 2
C21B C 0.1343(8) 0.0016(7) 0.0454(4) 0.022(2) Uani 0.4 1 d . P A 2
H21D H 0.170410 -0.018084 0.086836 0.033 Uiso 0.4 1 calc GR P A 2
H21E H 0.109395 -0.062755 0.022406 0.033 Uiso 0.4 1 calc GR P A 2
H21F H 0.069497 0.047220 0.051503 0.033 Uiso 0.4 1 calc GR P A 2

loop_
_atom_site_aniso_label
_atom_site_aniso_U_11
_atom_site_aniso_U_22
_atom_site_aniso_U_33
_atom_site_aniso_U_23
_atom_site_aniso_U_13
_atom_site_aniso_U_12
Ir 0.00950(5) 0.01171(5) 0.01516(5) 0.00082(5) -0.00035(3) 0.00066(5)
Cl 0.0178(4) 0.0173(3) 0.0362(4) 0.0091(3) 0.0018(3) -0.0015(3)
Si 0.0108(4) 0.0107(3) 0.0122(3) 0.0004(3) -0.0006(3) -0.0008(3)
N1 0.0104(13) 0.0105(10) 0.0129(11) -0.0010(9) -0.0006(10) -0.0014(9)
C4 0.0251(17) 0.0113(14) 0.0152(12) 0.0020(10) -0.0065(12) -0.0017(11)
C25 0.0192(17) 0.0128(13) 0.0178(14) -0.0014(11) -0.0009(13) -0.0026(12)
C30 0.0151(17) 0.0132(13) 0.0261(15) 0.0045(12) 0.0012(13) 0.0016(11)
C6 0.0158(17) 0.0161(13) 0.0178(14) 0.0020(12) -0.0006(12) 0.0012(12)
C5 0.0195(17) 0.0104(12) 0.0115(12) 0.0034(11) -0.0007(12) 0.0003(11)
C1 0.0120(15) 0.0117(12) 0.0125(12) -0.0003(11) -0.0014(11) 0.0011(11)
C18 0.0135(16) 0.0139(13) 0.0164(13) -0.0054(11) -0.0029(12) -0.0037(11)
C10 0.0289(19) 0.0217(14) 0.0169(14) -0.0008(12) 0.0061(13) 0.0025(13)
C7 0.0157(17) 0.0277(16) 0.0195(14) 0.0007(13) 0.0012(13) 0.0060(13)
C31 0.0124(16) 0.0195(14) 0.0232(15) 0.0078(12) 0.0034(13) 0.0025(12)
C3 0.0139(16) 0.0158(13) 0.0218(14) 0.0042(12) -0.0068(13) 0.0003(12)
C29 0.0228(19) 0.0165(14) 0.0350(18) -0.0043(14) -0.0036(15) 0.0026(13)
C2 0.0106(16) 0.0172(13) 0.0175(14) 0.0041(11) 0.0011(12) 0.0020(11)
C13 0.0196(17) 0.0203(13) 0.0216(14) 0.0028(12) 0.0041(13) -0.0007(13)
C22 0.0145(16) 0.0102(12) 0.0167(13) -0.0014(11) -0.0005(12) -0.0046(11)
C11 0.0061(12) 0.0149(13) 0.0134(11) 0.0006(11) -0.0030(10) 0.0023(10)
C17 0.0149(16) 0.0199(14) 0.0193(14) 0.0000(12) -0.0046(12) -0.0038(12)
C16 0.026(2) 0.0255(15) 0.0161(14) 0.0036(13) -0.0058(14) -0.0120(14)
C36 0.0165(18) 0.0280(16) 0.0261(16) -0.0001(14) -0.0045(14) 0.0040(13)
C15 0.034(2) 0.0287(16) 0.0146(14) -0.0033(13) 0.0048(14) -0.0158(15)
C12 0.0151(14) 0.0154(13) 0.0140(11) -0.0032(13) 0.0004(10) -0.0068(12)
C24 0.0265(19) 0.0144(13) 0.0189(14) 0.0003(12) -0.0038(14) -0.0040(12)
C8 0.0165(18) 0.0405(19) 0.0391(19) 0.0079(16) -0.0089(16) -0.0042(15)
C9 0.039(2) 0.0207(14) 0.0205(15) -0.0006(13) -0.0125(15) -0.0038(15)
C14 0.0273(19) 0.0269(18) 0.0264(15) -0.0058(13) 0.0118(14) -0.0055(13)
C27 0.0107(16) 0.0204(14) 0.0253(15) 0.0010(13) 0.0029(13) 0.0059(12)
C26 0.0086(14) 0.0213(15) 0.0284(15) 0.0020(12) -0.0014(12) 0.0004(12)
C23 0.0137(16) 0.0179(14) 0.0232(15) -0.0010(12) 0.0018(13) -0.0067(12)
C28 0.023(2) 0.0256(16) 0.0325(18) -0.0080(15) 0.0040(15) 0.0074(14)
C32 0.0210(19) 0.0307(16) 0.0199(15) 0.0041(14) -0.0020(14) 0.0039(14)
N2 0.0107(12) 0.0128(10) 0.0132(11) 0.0008(9) -0.0004(9) -0.0013(9)
C21A 0.020(4) 0.013(3) 0.027(3) -0.003(2) -0.003(3) -0.005(2)
C19A 0.033(4) 0.019(3) 0.031(3) -0.017(2) 0.009(3) -0.012(2)
C20A 0.027(4) 0.025(3) 0.023(3) -0.002(3) -0.010(3) -0.005(3)
C19B 0.033(6) 0.017(4) 0.042(5) -0.011(4) 0.008(5) 0.000(4)
C20B 0.036(6) 0.026(4) 0.018(4) 0.004(4) -0.013(4) -0.013(4)
C21B 0.021(5) 0.026(5) 0.019(4) -0.007(4) -0.006(4) -0.007(4)

loop_
_atom_type_symbol
_atom_type_description
_atom_type_scat_dispersion_real
_atom_type_scat_dispersion_imag
_atom_type_scat_source
C C 0.0033 0.0016 'International Tables Vol C Tables 4.2.6.8 and 6.1.1.4'
H H 0.0000 0.0000 'International Tables Vol C Tables 4.2.6.8 and 6.1.1.4'
Cl Cl 0.1484 0.1585 'International Tables Vol C Tables 4.2.6.8 and 6.1.1.4'
Ir Ir -1.4442 7.9887 'International Tables Vol C Tables 4.2.6.8 and 6.1.1.4'
N N 0.0061 0.0033 'International Tables Vol C Tables 4.2.6.8 and 6.1.1.4'
Si Si 0.0817 0.0704 'International Tables Vol C Tables 4.2.6.8 and 6.1.1.4'

loop_
_geom_angle_atom_site_label_1
_geom_angle_atom_site_label_2
_geom_angle_atom_site_label_3
_geom_angle
Si Ir Cl 93.69(3)
C30 Ir Cl 163.65(9)
C30 Ir Si 94.55(9)
C30 Ir C27 80.65(11)
C30 Ir C26 88.12(11)
C31 Ir Cl 154.22(8)
C31 Ir Si 91.94(9)
C31 Ir C30 39.33(11)
C31 Ir C27 96.60(11)
C31 Ir C26 80.22(11)
C27 Ir Cl 86.71(8)
C27 Ir Si 159.44(8)
C27 Ir C26 36.38(11)
C26 Ir Cl 87.81(7)
C26 Ir Si 164.14(8)
N1 Si Ir 113.71(8)
N1 Si C1 108.11(11)
C1 Si Ir 125.14(9)
N2 Si Ir 119.63(8)
N2 Si N1 70.52(10)
N2 Si C1 106.58(12)
C18 N1 Si 135.12(19)
C11 N1 Si 91.18(16)
C11 N1 C18 129.1(2)
C5 C4 C3 109.6(2)
C5 C4 C9 127.8(3)
C3 C4 C9 122.6(3)
H25A C25 H25B 109.5
H25A C25 H25C 109.5
H25B C25 H25C 109.5
C22 C25 H25A 109.5
C22 C25 H25B 109.5
C22 C25 H25C 109.5
Ir C30 H30 114.1
C31 C30 Ir 69.46(15)
C31 C30 H30 114.1
C31 C30 C29 122.9(3)
C29 C30 Ir 114.5(2)
C29 C30 H30 114.1
H6A C6 H6B 109.5
H6A C6 H6C 109.5
H6B C6 H6C 109.5
C1 C6 H6A 109.5
C1 C6 H6B 109.5
C1 C6 H6C 109.5
C4 C5 C1 109.3(3)
C4 C5 C10 127.1(3)
C10 C5 C1 123.6(3)
C6 C1 Si 110.69(18)
C5 C1 Si 109.46(18)
C5 C1 C6 109.7(2)
C2 C1 Si 115.08(19)
C2 C1 C6 109.0(2)
C2 C1 C5 102.5(2)
N1 C18 C21A 107.7(3)
N1 C18 C19A 113.4(3)
N1 C18 C20A 106.8(3)
N1 C18 C19B 106.1(4)
N1 C18 C21B 106.8(4)
C21A C18 C19A 109.8(4)
C21A C18 C20A 109.5(4)
C19A C18 C20A 109.5(4)
C20B C18 N1 115.5(4)
C20B C18 C19B 112.0(6)
C20B C18 C21B 110.3(6)
C21B C18 C19B 105.5(5)
C5 C10 H10A 109.5
C5 C10 H10B 109.5
C5 C10 H10C 109.5
H10A C10 H10B 109.5
H10A C10 H10C 109.5
H10B C10 H10C 109.5
H7A C7 H7B 109.5
H7A C7 H7C 109.5
H7B C7 H7C 109.5
C2 C7 H7A 109.5
C2 C7 H7B 109.5
C2 C7 H7C 109.5
Ir C31 H31 113.6
C30 C31 Ir 71.21(16)
C30 C31 H31 113.6
C30 C31 C32 124.8(3)
C32 C31 Ir 112.6(2)
C32 C31 H31 113.6
C4 C3 C8 123.2(3)
C2 C3 C4 109.2(3)
C2 C3 C8 127.5(3)
C30 C29 H29A 109.2
C30 C29 H29B 109.2
H29A C29 H29B 107.9
C28 C29 C30 112.2(2)
C28 C29 H29A 109.2
C28 C29 H29B 109.2
C7 C2 C1 124.1(2)
C3 C2 C1 109.4(3)
C3 C2 C7 126.3(3)
C12 C13 H13 119.8
C14 C13 H13 119.8
C14 C13 C12 120.3(3)
C25 C22 C24 108.8(2)
C23 C22 C25 109.1(2)
C23 C22 C24 110.5(2)
N2 C22 C25 106.4(2)
N2 C22 C24 111.2(2)
N2 C22 C23 110.7(2)
N1 C11 C12 126.4(2)
N1 C11 N2 106.5(2)
N2 C11 C12 127.0(2)
C16 C17 H17 119.8
C16 C17 C12 120.4(3)
C12 C17 H17 119.8
C17 C16 H16 119.7
C15 C16 C17 120.7(3)
C15 C16 H16 119.7
H36A C36 H36B 107.9
C26 C36 H36A 109.2
C26 C36 H36B 109.2
C26 C36 C32 112.1(3)
C32 C36 H36A 109.2
C32 C36 H36B 109.2
C16 C15 H15 120.2
C16 C15 C14 119.6(3)
C14 C15 H15 120.2
C13 C12 C11 120.0(3)
C17 C12 C13 119.0(3)
C17 C12 C11 121.0(3)
C22 C24 H24A 109.5
C22 C24 H24B 109.5
C22 C24 H24C 109.5
H24A C24 H24B 109.5
H24A C24 H24C 109.5
H24B C24 H24C 109.5
C3 C8 H8A 109.5
C3 C8 H8B 109.5
C3 C8 H8C 109.5
H8A C8 H8B 109.5
H8A C8 H8C 109.5
H8B C8 H8C 109.5
C4 C9 H9A 109.5
C4 C9 H9B 109.5
C4 C9 H9C 109.5
H9A C9 H9B 109.5
H9A C9 H9C 109.5
H9B C9 H9C 109.5
C13 C14 C15 119.9(3)
C13 C14 H14 120.0
C15 C14 H14 120.0
Ir C27 H27 114.1
C26 C27 Ir 72.76(18)
C26 C27 H27 114.1
C26 C27 C28 124.7(3)
C28 C27 Ir 109.4(2)
C28 C27 H27 114.1
Ir C26 H26 113.8
C36 C26 Ir 112.1(2)
C36 C26 H26 113.8
C27 C26 Ir 70.86(17)
C27 C26 C36 124.7(3)
C27 C26 H26 113.8
C22 C23 H23A 109.5
C22 C23 H23B 109.5
C22 C23 H23C 109.5
H23A C23 H23B 109.5
H23A C23 H23C 109.5
H23B C23 H23C 109.5
C29 C28 H28A 109.0
C29 C28 H28B 109.0
C27 C28 C29 112.9(3)
C27 C28 H28A 109.0
C27 C28 H28B 109.0
H28A C28 H28B 107.8
C31 C32 C36 113.1(3)
C31 C32 H32A 109.0
C31 C32 H32B 109.0
C36 C32 H32A 109.0
C36 C32 H32B 109.0
H32A C32 H32B 107.8
C22 N2 Si 140.65(18)
C11 N2 Si 91.28(16)
C11 N2 C22 127.8(2)
C18 C21A H21A 109.5
C18 C21A H21B 109.5
C18 C21A H21C 109.5
H21A C21A H21B 109.5
H21A C21A H21C 109.5
H21B C21A H21C 109.5
C18 C19A H19A 109.5
C18 C19A H19B 109.5
C18 C19A H19C 109.5
H19A C19A H19B 109.5
H19A C19A H19C 109.5
H19B C19A H19C 109.5
C18 C20A H20A 109.5
C18 C20A H20B 109.5
C18 C20A H20C 109.5
H20A C20A H20B 109.5
H20A C20A H20C 109.5
H20B C20A H20C 109.5
C18 C19B H19D 109.5
C18 C19B H19E 109.5
C18 C19B H19F 109.5
H19D C19B H19E 109.5
H19D C19B H19F 109.5
H19E C19B H19F 109.5
C18 C20B H20D 109.5
C18 C20B H20E 109.5
C18 C20B H20F 109.5
H20D C20B H20E 109.5
H20D C20B H20F 109.5
H20E C20B H20F 109.5
C18 C21B H21D 109.5
C18 C21B H21E 109.5
C18 C21B H21F 109.5
H21D C21B H21E 109.5
H21D C21B H21F 109.5
H21E C21B H21F 109.5

loop_
_geom_bond_atom_site_label_1
_geom_bond_atom_site_label_2
_geom_bond_distance
Ir Cl 2.3652(7)
Ir Si 2.3589(8)
Ir C30 2.120(3)
Ir C31 2.097(3)
Ir C27 2.211(3)
Ir C26 2.235(3)
Si N1 1.863(2)
Si C1 1.937(3)
Si N2 1.858(2)
N1 C18 1.491(3)
N1 C11 1.338(3)
C4 C5 1.346(4)
C4 C3 1.463(4)
C4 C9 1.507(4)
C25 H25A 0.9800
C25 H25B 0.9800
C25 H25C 0.9800
C25 C22 1.526(4)
C30 H30 1.0000
C30 C31 1.419(4)
C30 C29 1.543(4)
C6 H6A 0.9800
C6 H6B 0.9800
C6 H6C 0.9800
C6 C1 1.562(4)
C5 C1 1.517(4)
C5 C10 1.495(4)
C1 C2 1.508(4)
C18 C21A 1.501(6)
C18 C19A 1.512(6)
C18 C20A 1.544(6)
C18 C19B 1.580(9)
C18 C20B 1.470(8)
C18 C21B 1.532(10)
C10 H10A 0.9800
C10 H10B 0.9800
C10 H10C 0.9800
C7 H7A 0.9800
C7 H7B 0.9800
C7 H7C 0.9800
C7 C2 1.493(4)
C31 H31 1.0000
C31 C32 1.516(4)
C3 C2 1.354(4)
C3 C8 1.496(4)
C29 H29A 0.9900
C29 H29B 0.9900
C29 C28 1.524(5)
C13 H13 0.9500
C13 C12 1.401(4)
C13 C14 1.384(4)
C22 C24 1.532(4)
C22 C23 1.514(4)
C22 N2 1.506(3)
C11 C12 1.491(4)
C11 N2 1.342(3)
C17 H17 0.9500
C17 C16 1.384(4)
C17 C12 1.387(4)
C16 H16 0.9500
C16 C15 1.376(5)
C36 H36A 0.9900
C36 H36B 0.9900
C36 C26 1.512(4)
C36 C32 1.530(4)
C15 H15 0.9500
C15 C14 1.398(5)
C24 H24A 0.9800
C24 H24B 0.9800
C24 H24C 0.9800
C8 H8A 0.9800
C8 H8B 0.9800
C8 H8C 0.9800
C9 H9A 0.9800
C9 H9B 0.9800
C9 H9C 0.9800
C14 H14 0.9500
C27 H27 1.0000
C27 C26 1.388(4)
C27 C28 1.509(4)
C26 H26 1.0000
C23 H23A 0.9800
C23 H23B 0.9800
C23 H23C 0.9800
C28 H28A 0.9900
C28 H28B 0.9900
C32 H32A 0.9900
C32 H32B 0.9900
C21A H21A 0.9800
C21A H21B 0.9800
C21A H21C 0.9800
C19A H19A 0.9800
C19A H19B 0.9800
C19A H19C 0.9800
C20A H20A 0.9800
C20A H20B 0.9800
C20A H20C 0.9800
C19B H19D 0.9800
C19B H19E 0.9800
C19B H19F 0.9800
C20B H20D 0.9800
C20B H20E 0.9800
C20B H20F 0.9800
C21B H21D 0.9800
C21B H21E 0.9800
C21B H21F 0.9800

loop_
_geom_torsion_atom_site_label_1
_geom_torsion_atom_site_label_2
_geom_torsion_atom_site_label_3
_geom_torsion_atom_site_label_4
_geom_torsion
Ir Si N1 C18 -46.1(3)
Ir Si N1 C11 110.09(15)
Ir Si N2 C22 83.9(3)
Ir Si N2 C11 -102.26(15)
Ir C30 C31 C32 104.9(3)
Ir C30 C29 C28 12.5(3)
Ir C31 C32 C36 35.5(3)
Ir C27 C26 C36 -104.2(3)
Ir C27 C28 C29 35.3(3)
Si N1 C18 C21A -42.7(4)
Si N1 C18 C19A -164.5(3)
Si N1 C18 C20A 74.8(4)
Si N1 C18 C19B -125.0(4)
Si N1 C18 C20B 110.2(5)
Si N1 C18 C21B -12.9(5)
Si N1 C11 C12 -171.9(2)
Si N1 C11 N2 6.2(2)
Si C1 C2 C7 -67.0(3)
Si C1 C2 C3 118.1(2)
N1 Si N2 C22 -169.3(3)
N1 Si N2 C11 4.57(15)
N1 C11 C12 C13 -78.8(4)
N1 C11 C12 C17 99.6(3)
N1 C11 N2 Si -6.3(2)
N1 C11 N2 C22 168.8(2)
C4 C5 C1 Si -122.2(2)
C4 C5 C1 C6 116.2(3)
C4 C5 C1 C2 0.5(3)
C4 C3 C2 C1 0.6(3)
C4 C3 C2 C7 -174.2(3)
C25 C22 N2 Si -1.0(4)
C25 C22 N2 C11 -173.3(2)
C30 C31 C32 C36 -46.8(4)
C30 C29 C28 C27 -31.9(4)
C6 C1 C2 C7 58.1(3)
C6 C1 C2 C3 -116.9(3)
C5 C4 C3 C2 -0.3(3)
C5 C4 C3 C8 179.5(3)
C5 C1 C2 C7 174.3(2)
C5 C1 C2 C3 -0.6(3)
C1 Si N1 C18 97.6(3)
C1 Si N1 C11 -106.28(17)
C1 Si N2 C22 -65.5(3)
C1 Si N2 C11 108.38(17)
C18 N1 C11 C12 -13.5(4)
C18 N1 C11 N2 164.7(2)
C10 C5 C1 Si 58.8(3)
C10 C5 C1 C6 -62.8(3)
C10 C5 C1 C2 -178.6(2)
C31 C30 C29 C28 93.0(4)
C3 C4 C5 C1 -0.1(3)
C3 C4 C5 C10 178.8(3)
C29 C30 C31 Ir -106.5(3)
C29 C30 C31 C32 -1.6(4)
C11 N1 C18 C21A 168.7(3)
C11 N1 C18 C19A 46.9(4)
C11 N1 C18 C20A -73.8(4)
C11 N1 C18 C19B 86.3(5)
C11 N1 C18 C20B -38.5(6)
C11 N1 C18 C21B -161.5(5)
C17 C16 C15 C14 -0.7(5)
C16 C17 C12 C13 0.6(4)
C16 C17 C12 C11 -177.7(2)
C16 C15 C14 C13 0.5(5)
C12 C13 C14 C15 0.3(5)
C12 C11 N2 Si 171.9(3)
C12 C11 N2 C22 -13.0(4)
C12 C17 C16 C15 0.1(4)
C24 C22 N2 Si -119.4(3)
C24 C22 N2 C11 68.4(3)
C8 C3 C2 C1 -179.2(3)
C8 C3 C2 C7 6.0(5)
C9 C4 C5 C1 -179.2(3)
C9 C4 C5 C10 -0.2(5)
C9 C4 C3 C2 178.8(3)
C9 C4 C3 C8 -1.4(4)
C14 C13 C12 C11 177.6(3)
C14 C13 C12 C17 -0.8(4)
C26 C36 C32 C31 -30.6(4)
C26 C27 C28 C29 -46.7(4)
C23 C22 N2 Si 117.4(3)
C23 C22 N2 C11 -54.8(3)
C28 C27 C26 Ir 102.0(3)
C28 C27 C26 C36 -2.1(5)
C32 C36 C26 Ir 12.1(3)
C32 C36 C26 C27 93.6(4)
N2 Si N1 C18 -160.7(3)
N2 Si N1 C11 -4.58(15)
N2 C11 C12 C13 103.4(3)
N2 C11 C12 C17 -78.2(4)
